data_4030023
loop_
_publ_author_name
'Lenk, Romaric'
'Tessier, Arnaud'
'Lefranc, Pierre'
'Silvestre, Virginie'
'Planchat, Aur\'elien'
'Blot, Virginie'
'Dubreuil, Didier'
'Lebreton, Jacques'

_publ_section_title
;
 1-Oxo-1H-phenalene-2,3-dicarbonitrile Heteroaromatic Scaffold: Revised
 Structure and Mechanistic Studies.
;
_journal_issue 20
_journal_name_full 'The Journal of organic chemistry'
_journal_page_first 9754
_journal_page_last 9761
_journal_paper_doi 10.1021/jo5016932
_journal_volume 79
_journal_year 2014
_chemical_formula_moiety 'C16 H9 O3 N1, C0.5 H1 Cl1'
_chemical_formula_sum 'C16.5 H10 Cl N O3'
_chemical_formula_weight 305.7
_chemical_name_systematic ' ?'
_space_group_IT_number 2
_symmetry_cell_setting triclinic
_symmetry_Int_Tables_number 2
_symmetry_space_group_name_Hall '-P 1'
_symmetry_space_group_name_H-M 'P -1'
_cell_angle_alpha 95.421(11)
_cell_angle_beta 101.505(8)
_cell_angle_gamma 102.728(9)
_cell_formula_units_Z 4
_cell_length_a 8.9230(11)
_cell_length_b 11.9585(15)
_cell_length_c 13.4158(13)
_cell_measurement_temperature 293
_cell_volume 1353.9(3)
_diffrn_ambient_temperature 293
_diffrn_measured_fraction_theta_full 0.97
_diffrn_measured_fraction_theta_max 0.96
_diffrn_measurement_device 'four-cycle diffractometer'
_diffrn_measurement_device_type 'Nonius CCD'
_diffrn_radiation_monochromator graphite
_diffrn_radiation_probe x-ray
_diffrn_radiation_source 'X-ray tube'
_diffrn_radiation_type 'Mo K\a'
_diffrn_radiation_wavelength 0.71069
_diffrn_reflns_av_R_equivalents 0.2482
_diffrn_reflns_av_sigmaI/netI 0.3178
_diffrn_reflns_limit_h_max 11
_diffrn_reflns_limit_h_min -11
_diffrn_reflns_limit_k_max 13
_diffrn_reflns_limit_k_min -15
_diffrn_reflns_limit_l_max 17
_diffrn_reflns_limit_l_min -17
_diffrn_reflns_number 21192
_diffrn_reflns_theta_full 26.26
_diffrn_reflns_theta_max 27.6
_diffrn_reflns_theta_min 6.44
_exptl_absorpt_coefficient_mu 0.293
_exptl_absorpt_correction_T_max 0.9853
_exptl_absorpt_correction_T_min 0.9093
_exptl_absorpt_correction_type gaussian
_exptl_absorpt_process_details 'Jana2006  (Petricek, Dusek & Palatinus, 2000)'
_exptl_crystal_density_diffrn 1.4994
_exptl_crystal_F_000 628
_exptl_crystal_size_max 0.45
_exptl_crystal_size_mid 0.32
_exptl_crystal_size_min 0.05
_refine_ls_extinction_method none
_refine_ls_goodness_of_fit_gt 1.73
_refine_ls_goodness_of_fit_ref 1.41
_refine_ls_hydrogen_treatment constr
_refine_ls_number_constraints 80
_refine_ls_number_parameters 388
_refine_ls_number_reflns 6065
_refine_ls_number_restraints 0
_refine_ls_R_factor_all 0.2823
_refine_ls_R_factor_gt 0.0903
_refine_ls_shift/su_max 0.0047
_refine_ls_shift/su_mean 0.0003
_refine_ls_structure_factor_coef Fsqd
_refine_ls_weighting_details w=1/(\s^2^(I)+0.001936I^2^)
_refine_ls_weighting_scheme sigma
_refine_ls_wR_factor_gt 0.1425
_refine_ls_wR_factor_ref 0.1990
_reflns_number_gt 2318
_reflns_number_total 6065
_reflns_threshold_expression I>2\s(I)
_cod_data_source_file jo5016932_si_004.cif
_cod_data_source_block I
_cod_depositor_comments
;
The following automatic conversions were performed:

'_diffrn_radiation_probe' value 'X-ray' changed to 'x-ray' according
to
/home/saulius/struct/COD-crude-data--automatic-downloads/rss-feeds/ACS/lib/dictionaries/cif_core.dic
dictionary named 'cif_core.dic' version 2.4.2 from 2011-04-26.

Automatic conversion script
Id: cif_fix_values 2827 2014-09-09 07:05:25Z andrius 

 Adding full bibliography for 4030023--4030026.cif.
;
_cod_original_formula_sum 'C16.5 H10 Cl1 N1 O3'
_cod_database_code 4030023

loop_
_symmetry_equiv_pos_site_id
_symmetry_equiv_pos_as_xyz
1 x,y,z
2 -x,-y,-z

loop_
_atom_site_label
_atom_site_type_symbol
_atom_site_fract_x
_atom_site_fract_y
_atom_site_fract_z
_atom_site_adp_type
_atom_site_U_iso_or_equiv
_atom_site_symmetry_multiplicity
_atom_site_occupancy
_atom_site_calc_flag
Cl1 Cl 0.40559(17) 0.97562(13) 0.37040(10) Uani 0.0787(7) 2 1 d
Cl2 Cl 0.2377(2) 0.93868(16) 0.15962(12) Uani 0.1066(9) 2 1 d
O1 O 1.0565(4) 0.6144(3) 0.2315(2) Uani 0.0587(15) 2 1 d
O2 O 0.9747(4) 0.8326(3) 0.3329(3) Uani 0.0628(17) 2 1 d
O3 O 0.6882(4) 0.6537(3) 0.5435(3) Uani 0.0611(17) 2 1 d
O2' O 0.6284(4) 0.8720(4) 0.2122(3) Uani 0.0707(18) 2 1 d
O1' O 0.4825(4) 0.6408(4) 0.2858(3) Uani 0.0687(18) 2 1 d
O3' O 0.8651(4) 0.7230(3) -0.0198(3) Uani 0.0663(18) 2 1 d
N9 N 0.8270(5) 0.7688(4) 0.4479(3) Uani 0.0480(18) 2 1 d
N9' N 0.7611(5) 0.8236(4) 0.0903(3) Uani 0.0508(19) 2 1 d
C1 C 0.7117(5) 0.4002(5) 0.4942(3) Uani 0.048(2) 2 1 d
C2 C 0.6902(6) 0.2817(6) 0.4958(4) Uani 0.057(2) 2 1 d
C3 C 0.7547(6) 0.2168(5) 0.4341(4) Uani 0.056(2) 2 1 d
C4 C 0.9109(6) 0.2036(5) 0.3026(4) Uani 0.059(2) 2 1 d
C5 C 0.9986(6) 0.2552(6) 0.2400(4) Uani 0.058(3) 2 1 d
C6 C 1.0229(6) 0.3735(5) 0.2375(4) Uani 0.052(2) 2 1 d
C7 C 0.9853(5) 0.5675(5) 0.2917(3) Uani 0.041(2) 2 1 d
C8 C 0.9147(6) 0.7542(5) 0.3740(4) Uani 0.047(2) 2 1 d
C10 C 0.7687(6) 0.6656(5) 0.4813(4) Uani 0.043(2) 2 1 d
C11' C 0.8195(7) 0.9397(6) 0.0697(5) Uani 0.085(3) 2 1 d
Cb C 0.8695(5) 0.3887(5) 0.3649(3) Uani 0.0361(19) 2 1 d
Cb' C 0.6091(5) 0.4319(5) 0.1242(3) Uani 0.042(2) 2 1 d
Ce' C 0.6328(5) 0.6713(5) 0.1590(3) Uani 0.044(2) 2 1 d
Cf C 0.8288(5) 0.5767(5) 0.4241(3) Uani 0.0364(19) 2 1 d
C12 C 0.3016(5) 0.8728(4) 0.2645(3) Uani 0.052(2) 2 1 d
Ca C 0.8011(5) 0.4550(5) 0.4302(3) Uani 0.0385(19) 2 1 d
Ce C 0.9126(5) 0.6287(5) 0.3610(3) Uani 0.0383(19) 2 1 d
C1' C 0.7709(5) 0.4604(5) -0.0009(4) Uani 0.051(2) 2 1 d
C11 C 0.7900(6) 0.8772(5) 0.4786(5) Uani 0.078(3) 2 1 d
Cf' C 0.7028(5) 0.6266(5) 0.0906(3) Uani 0.040(2) 2 1 d
Ca' C 0.6962(5) 0.5060(5) 0.0684(3) Uani 0.041(2) 2 1 d
Cd' C 0.5321(5) 0.4744(5) 0.1976(4) Uani 0.045(2) 2 1 d
Cc C 0.8455(6) 0.2683(5) 0.3674(4) Uani 0.043(2) 2 1 d
C3' C 0.6775(6) 0.2687(6) 0.0354(4) Uani 0.060(3) 2 1 d
C4' C 0.5139(6) 0.2361(5) 0.1648(4) Uani 0.059(2) 2 1 d
Cd C 0.9588(5) 0.4413(5) 0.2984(3) Uani 0.0390(19) 2 1 d
C7' C 0.5414(6) 0.5993(5) 0.2202(4) Uani 0.046(2) 2 1 d
C8' C 0.6674(6) 0.7987(6) 0.1617(4) Uani 0.050(2) 2 1 d
C6' C 0.4504(6) 0.3981(6) 0.2509(4) Uani 0.057(2) 2 1 d
Cc' C 0.5990(6) 0.3102(5) 0.1081(4) Uani 0.049(2) 2 1 d
C2' C 0.7606(6) 0.3415(6) -0.0170(4) Uani 0.059(3) 2 1 d
C5' C 0.4412(6) 0.2797(6) 0.2346(4) Uani 0.067(3) 2 1 d
C10' C 0.7873(6) 0.7235(5) 0.0444(4) Uani 0.047(2) 2 1 d
H1c11 H 0.883544 0.939184 0.491503 Uiso 0.0932 2 1 d
H2c11 H 0.711311 0.891744 0.424673 Uiso 0.0932 2 1 d
H3c11 H 0.750532 0.872541 0.54005 Uiso 0.0932 2 1 d
H1c11' H 0.732132 0.970618 0.041779 Uiso 0.1026 2 1 d
H2c11' H 0.879981 0.987717 0.132518 Uiso 0.1026 2 1 d
H3c11' H 0.885085 0.937845 0.021233 Uiso 0.1026 2 1 d
H1c12 H 0.368156 0.824557 0.246821 Uiso 0.062 2 1 d
H2c12 H 0.212331 0.82409 0.281667 Uiso 0.062 2 1 d
H1c1 H 0.664965 0.444534 0.537125 Uiso 0.0575 2 1 d
H1c2 H 0.629596 0.244821 0.540564 Uiso 0.0689 2 1 d
H1c3 H 0.738007 0.134998 0.436107 Uiso 0.0667 2 1 d
H1c4 H 0.893267 0.121474 0.302468 Uiso 0.0709 2 1 d
H1c5 H 1.043995 0.209539 0.197253 Uiso 0.0699 2 1 d
H1c6 H 1.085191 0.408923 0.192993 Uiso 0.0624 2 1 d
H1c1' H 0.830518 0.511007 -0.038218 Uiso 0.0613 2 1 d
H1c2' H 0.812673 0.311171 -0.065492 Uiso 0.0713 2 1 d
H1c3' H 0.671554 0.187306 0.023027 Uiso 0.0725 2 1 d
H1c4' H 0.507159 0.154462 0.154156 Uiso 0.0712 2 1 d
H1c5' H 0.383525 0.228593 0.272519 Uiso 0.0803 2 1 d
H1c6' H 0.398794 0.427369 0.300211 Uiso 0.068 2 1 d

loop_
_atom_site_aniso_label
_atom_site_aniso_type_symbol
_atom_site_aniso_U_11
_atom_site_aniso_U_22
_atom_site_aniso_U_33
_atom_site_aniso_U_12
_atom_site_aniso_U_13
_atom_site_aniso_U_23
Cl1 Cl 0.0860(11) 0.0733(12) 0.0671(9) 0.0178(9) 0.0074(7) -0.0127(8)
Cl2 Cl 0.1399(16) 0.0968(15) 0.0740(11) 0.0307(12) -0.0047(10) 0.0254(10)
O1 O 0.065(2) 0.066(3) 0.050(2) 0.0095(19) 0.0312(16) 0.0122(19)
O2 O 0.057(2) 0.052(3) 0.089(3) 0.013(2) 0.0306(19) 0.031(2)
O3 O 0.062(2) 0.075(3) 0.059(2) 0.026(2) 0.0340(18) 0.011(2)
O2' O 0.072(3) 0.063(3) 0.085(3) 0.028(2) 0.030(2) 0.000(2)
O1' O 0.075(3) 0.086(3) 0.057(2) 0.026(2) 0.0381(19) 0.007(2)
O3' O 0.074(3) 0.078(3) 0.058(2) 0.017(2) 0.0366(19) 0.020(2)
N9 N 0.044(3) 0.043(3) 0.060(3) 0.015(2) 0.016(2) 0.004(2)
N9' N 0.052(3) 0.056(3) 0.048(2) 0.011(3) 0.018(2) 0.013(2)
C1 C 0.041(3) 0.062(4) 0.042(3) 0.010(3) 0.012(2) 0.010(3)
C2 C 0.051(3) 0.061(4) 0.058(3) 0.002(3) 0.011(3) 0.023(3)
C3 C 0.052(4) 0.046(4) 0.060(3) 0.001(3) 0.001(3) 0.021(3)
C4 C 0.060(4) 0.044(4) 0.065(4) 0.013(3) 0.001(3) -0.002(3)
C5 C 0.060(4) 0.061(5) 0.057(3) 0.024(3) 0.018(3) -0.005(3)
C6 C 0.052(3) 0.058(4) 0.044(3) 0.015(3) 0.010(2) -0.002(3)
C7 C 0.032(3) 0.058(4) 0.029(2) 0.004(3) 0.0047(19) 0.008(3)
C8 C 0.032(3) 0.057(4) 0.051(3) 0.012(3) 0.004(2) 0.012(3)
C10 C 0.037(3) 0.048(4) 0.043(3) 0.013(3) 0.011(2) 0.001(3)
C11' C 0.097(5) 0.066(5) 0.099(5) 0.015(4) 0.035(4) 0.025(4)
Cb C 0.030(3) 0.044(4) 0.030(2) 0.003(2) 0.0031(19) 0.008(2)
Cb' C 0.034(3) 0.066(4) 0.027(2) 0.017(3) 0.001(2) 0.010(3)
Ce' C 0.039(3) 0.062(4) 0.033(3) 0.019(3) 0.008(2) 0.008(3)
Cf C 0.033(3) 0.041(3) 0.032(2) 0.003(2) 0.0065(19) 0.010(2)
C12 C 0.050(3) 0.042(3) 0.062(3) 0.009(3) 0.014(2) 0.008(3)
Ca C 0.025(2) 0.055(4) 0.031(2) 0.003(3) 0.0036(18) 0.007(2)
Ce C 0.034(3) 0.044(4) 0.036(3) 0.009(3) 0.005(2) 0.013(2)
C1' C 0.043(3) 0.068(5) 0.041(3) 0.008(3) 0.010(2) 0.011(3)
C11 C 0.079(4) 0.063(5) 0.101(5) 0.032(4) 0.033(4) 0.002(4)
Cf' C 0.035(3) 0.051(4) 0.031(2) 0.008(3) 0.0068(19) 0.010(2)
Ca' C 0.031(3) 0.064(4) 0.026(2) 0.010(3) 0.0067(19) 0.005(3)
Cd' C 0.032(3) 0.069(4) 0.035(3) 0.012(3) 0.005(2) 0.016(3)
Cc C 0.045(3) 0.038(4) 0.040(3) 0.004(3) 0.000(2) 0.005(2)
C3' C 0.058(4) 0.060(5) 0.059(3) 0.021(3) 0.001(3) -0.002(3)
C4' C 0.051(4) 0.054(4) 0.062(4) -0.001(3) 0.001(3) 0.015(3)
Cd C 0.033(3) 0.046(4) 0.033(2) 0.002(3) 0.006(2) 0.003(2)
C7' C 0.041(3) 0.067(4) 0.034(3) 0.019(3) 0.008(2) 0.011(3)
C8' C 0.038(3) 0.061(5) 0.052(3) 0.016(3) 0.006(2) 0.006(3)
C6' C 0.043(3) 0.078(5) 0.044(3) 0.007(3) 0.006(2) 0.009(3)
Cc' C 0.039(3) 0.058(4) 0.047(3) 0.015(3) -0.002(2) 0.006(3)
C2' C 0.060(4) 0.066(5) 0.050(3) 0.021(3) 0.009(3) -0.004(3)
C5' C 0.051(4) 0.081(6) 0.058(4) -0.005(4) 0.008(3) 0.020(4)
C10' C 0.041(3) 0.059(4) 0.042(3) 0.012(3) 0.009(2) 0.010(3)

loop_
_atom_type_symbol
_atom_type_scat_dispersion_real
_atom_type_scat_dispersion_imag
_atom_type_scat_source
C 0.0033 0.0016 'International Tables Vol C tables 4.2.6.8 and 6.1.1.1'
H 0.0000 0.0000 'International Tables Vol C tables 4.2.6.8 and 6.1.1.1'
Cl 0.1507 0.1611 'International Tables Vol C tables 4.2.6.8 and 6.1.1.1'
N 0.0066 0.0034 'International Tables Vol C tables 4.2.6.8 and 6.1.1.1'
O 0.0114 0.0062 'International Tables Vol C tables 4.2.6.8 and 6.1.1.1'

loop_
_geom_angle_atom_site_label_1
_geom_angle_atom_site_label_2
_geom_angle_atom_site_label_3
_geom_angle
C8 N9 C10 112.0(5)
C8 N9 C11 123.8(5)
C10 N9 C11 124.0(5)
C11' N9' C8' 123.0(5)
C11' N9' C10' 126.2(5)
C8' N9' C10' 110.8(5)
C2 C1 Ca 120.1(5)
C2 C1 H1c1 119.93
Ca C1 H1c1 119.93
C1 C2 C3 120.7(5)
C1 C2 H1c2 119.64
C3 C2 H1c2 119.64
C2 C3 Cc 121.2(6)
C2 C3 H1c3 119.41
Cc C3 H1c3 119.41
C5 C4 Cc 121.2(6)
C5 C4 H1c4 119.4
Cc C4 H1c4 119.4
C4 C5 C6 120.3(6)
C4 C5 H1c5 119.84
C6 C5 H1c5 119.84
C5 C6 Cd 121.0(5)
C5 C6 H1c6 119.51
Cd C6 H1c6 119.51
O1 C7 Ce 123.4(5)
O1 C7 Cd 123.1(5)
Ce C7 Cd 113.4(4)
O2 C8 N9 123.3(6)
O2 C8 Ce 131.2(5)
N9 C8 Ce 105.5(5)
O3 C10 N9 125.5(6)
O3 C10 Cf 129.5(5)
N9 C10 Cf 105.1(4)
N9' C11' H1c11' 109.47
N9' C11' H2c11' 109.47
N9' C11' H3c11' 109.47
H1c11' C11' H2c11' 109.47
H1c11' C11' H3c11' 109.47
H2c11' C11' H3c11' 109.47
Ca Cb Cc 118.9(4)
Ca Cb Cd 121.4(5)
Cc Cb Cd 119.8(5)
Ca' Cb' Cd' 122.2(6)
Ca' Cb' Cc' 119.5(5)
Cd' Cb' Cc' 118.3(5)
Cf' Ce' C7' 122.6(6)
Cf' Ce' C8' 108.8(5)
C7' Ce' C8' 128.6(5)
C10 Cf Ca 127.7(4)
C10 Cf Ce 108.9(5)
Ca Cf Ce 123.3(5)
H1c12 C12 H2c12 107.85
C1 Ca Cb 120.0(5)
C1 Ca Cf 123.5(5)
Cb Ca Cf 116.4(4)
C7 Ce C8 127.8(5)
C7 Ce Cf 123.7(5)
C8 Ce Cf 108.5(5)
Ca' C1' C2' 120.7(5)
Ca' C1' H1c1' 119.65
C2' C1' H1c1' 119.65
N9 C11 H1c11 109.47
N9 C11 H2c11 109.47
N9 C11 H3c11 109.47
H1c11 C11 H2c11 109.47
H1c11 C11 H3c11 109.47
H2c11 C11 H3c11 109.47
Ce' Cf' Ca' 124.4(5)
Ce' Cf' C10' 108.4(5)
Ca' Cf' C10' 127.2(5)
Cb' Ca' C1' 119.9(5)
Cb' Ca' Cf' 115.8(5)
C1' Ca' Cf' 124.3(5)
Cb' Cd' C7' 121.2(5)
Cb' Cd' C6' 119.7(6)
C7' Cd' C6' 119.1(5)
C3 Cc C4 122.3(5)
C3 Cc Cb 119.1(5)
C4 Cc Cb 118.7(5)
Cc' C3' C2' 121.5(6)
Cc' C3' H1c3' 119.23
C2' C3' H1c3' 119.23
Cc' C4' C5' 120.6(6)
Cc' C4' H1c4' 119.7
C5' C4' H1c4' 119.7
C6 Cd C7 119.1(5)
C6 Cd Cb 119.1(5)
C7 Cd Cb 121.8(5)
O1' C7' Ce' 122.6(6)
O1' C7' Cd' 123.6(5)
Ce' C7' Cd' 113.8(5)
O2' C8' N9' 123.5(6)
O2' C8' Ce' 130.7(5)
N9' C8' Ce' 105.8(5)
Cd' C6' C5' 121.6(6)
Cd' C6' H1c6' 119.21
C5' C6' H1c6' 119.21
Cb' Cc' C3' 117.9(5)
Cb' Cc' C4' 119.6(5)
C3' Cc' C4' 122.5(6)
C1' C2' C3' 120.5(6)
C1' C2' H1c2' 119.75
C3' C2' H1c2' 119.75
C4' C5' C6' 120.2(6)
C4' C5' H1c5' 119.89
C6' C5' H1c5' 119.89
O3' C10' N9' 123.0(5)
O3' C10' Cf' 130.9(6)
N9' C10' Cf' 106.1(5)

loop_
_geom_bond_atom_site_label_1
_geom_bond_atom_site_label_2
_geom_bond_distance
O1 C7 1.226(6)
O2 C8 1.209(7)
O3 C10 1.204(7)
O2' C8' 1.211(8)
O1' C7' 1.230(7)
O3' C10' 1.211(7)
N9 C8 1.401(7)
N9 C10 1.382(8)
N9 C11 1.450(8)
N9' C11' 1.444(8)
N9' C8' 1.403(8)
N9' C10' 1.381(8)
C1 C2 1.391(9)
C1 Ca 1.397(7)
C1 H1c1 0.96
C2 C3 1.373(9)
C2 H1c2 0.96
C3 Cc 1.417(8)
C3 H1c3 0.96
C4 C5 1.358(9)
C4 Cc 1.404(9)
C4 H1c4 0.96
C5 C6 1.389(9)
C5 H1c5 0.96
C6 Cd 1.384(8)
C6 H1c6 0.96
C7 Ce 1.464(8)
C7 Cd 1.489(8)
C8 Ce 1.490(9)
C10 Cf 1.506(8)
C11' H1c11' 0.96
C11' H2c11' 0.96
C11' H3c11' 0.96
Cb Ca 1.436(7)
Cb Cc 1.412(8)
Cb Cd 1.413(7)
Cb' Ca' 1.416(7)
Cb' Cd' 1.425(8)
Cb' Cc' 1.431(9)
Ce' Cf' 1.342(8)
Ce' C7' 1.473(8)
Ce' C8' 1.482(9)
Cf Ca 1.434(8)
Cf Ce 1.345(7)
C12 H1c12 0.96
C12 H2c12 0.96
C1' Ca' 1.384(8)
C1' C2' 1.397(10)
C1' H1c1' 0.96
C11 H1c11 0.96
C11 H2c11 0.96
C11 H3c11 0.96
Cf' Ca' 1.431(8)
Cf' C10' 1.493(8)
Cd' C7' 1.476(9)
Cd' C6' 1.383(8)
C3' Cc' 1.422(9)
C3' C2' 1.356(9)
C3' H1c3' 0.96
C4' Cc' 1.415(8)
C4' C5' 1.367(9)
C4' H1c4' 0.96
C6' C5' 1.393(11)
C6' H1c6' 0.96
C2' H1c2' 0.96
C5' H1c5' 0.96

loop_
_geom_hbond_atom_site_label_D
_geom_hbond_atom_site_label_H
_geom_hbond_atom_site_label_A
_geom_hbond_site_symmetry_A
_geom_hbond_distance_DH
_geom_hbond_distance_HA
_geom_hbond_distance_DA
_geom_hbond_angle_DHA
C12 H1c12 O2' . 0.96 2.41 3.134(7) 131.42
C12 H2c12 O2 1_455 0.96 2.38 3.182(6) 141.23
C1 H1c1 O3 . 0.96 2.46 3.103(7) 124.52
C1' H1c1' O3' . 0.96 2.47 3.116(7) 124.66
